data_4301324
loop_
_publ_author_name
'Grigory B. Andreev'
'Nina A. Budantseva'
'Ivan G. Tananaev'
'Boris F. Myasoedov'

_publ_contact_author_address
;
A. N. Frumkin Institute of Physical Chemistry and 
Electrochemistry, 31 Leninskiy pr., Moscow, 119991, Russia
;
_publ_contact_author_email grigory_andreev@mail.ru
_publ_contact_author_name 'Grigory Andreev'
_publ_section_title
;
Interaction of Transuranium Elements with Biologically Important Molecules:
Structural and Spectroscopic Study of Np(V) Complexes with Imidazole
;
_journal_name_full 'Inorganic Chemistry'
_journal_page_first 1232
_journal_page_last 1235
_journal_paper_doi 10.1021/ic801882p
_journal_volume 48
_journal_year 2009
_chemical_formula_moiety 'C8 H11 N4 Np1 O5'
_chemical_formula_sum 'C8 H11 N4 Np O5'
_chemical_formula_weight 480.21
_chemical_name_systematic
; 
 ? 
;
_space_group_IT_number 36
_symmetry_space_group_name_Hall 'C 2c -2'
_symmetry_space_group_name_H-M 'C m c 21'
_atom_sites_solution_hydrogens geom
_atom_sites_solution_primary direct
_atom_sites_solution_secondary difmap
_audit_creation_method SHELXL-97
_cell_angle_alpha 90.00
_cell_angle_beta 90.00
_cell_angle_gamma 90.00
_cell_formula_units_Z 4
_cell_length_a 15.6132(12)
_cell_length_b 10.5746(8)
_cell_length_c 7.9019(6)
_cell_measurement_temperature 100(2)
_cell_volume 1304.63(17)
_computing_cell_refinement 'APEX 2 (Bruker, 2006)'
_computing_data_collection 'APEX 2 (Bruker, 2006)'
_computing_data_reduction 'APEX 2 (Bruker, 2006)'
_computing_molecular_graphics 'APEX 2 (Bruker, 2006)'
_computing_publication_material 'SHELXL97 (Sheldrick, 1997)'
_computing_structure_refinement 'SHELXL97 (Sheldrick, 1997)'
_computing_structure_solution 'SHELXS97 (Sheldrick, 1997)'
_diffrn_ambient_temperature 100(2)
_diffrn_measured_fraction_theta_full 0.988
_diffrn_measured_fraction_theta_max 0.988
_diffrn_measurement_device_type 'Bruker Kappa APEX II area-detector'
_diffrn_measurement_method 'phi and omega scans'
_diffrn_radiation_monochromator graphite
_diffrn_radiation_source 'fine-focus sealed tube'
_diffrn_radiation_type MoK\a
_diffrn_radiation_wavelength 0.71073
_diffrn_reflns_av_R_equivalents 0.0132
_diffrn_reflns_av_sigmaI/netI 0.0137
_diffrn_reflns_limit_h_max 5
_diffrn_reflns_limit_h_min -21
_diffrn_reflns_limit_k_max 14
_diffrn_reflns_limit_k_min -14
_diffrn_reflns_limit_l_max 9
_diffrn_reflns_limit_l_min -10
_diffrn_reflns_number 2511
_diffrn_reflns_theta_full 30.00
_diffrn_reflns_theta_max 30.00
_diffrn_reflns_theta_min 2.61
_exptl_absorpt_coefficient_mu 7.984
_exptl_absorpt_correction_T_max 0.29
_exptl_absorpt_correction_T_min 0.20
_exptl_absorpt_correction_type numerical
_exptl_absorpt_process_details 'APEX 2 (Bruker, 2006)'
_exptl_crystal_density_diffrn 2.445
_exptl_crystal_density_method 'not measured'
_exptl_crystal_F_000 880
_exptl_crystal_size_max 0.20
_exptl_crystal_size_mid 0.19
_exptl_crystal_size_min 0.16
_refine_diff_density_max 2.408
_refine_diff_density_min -0.730
_refine_diff_density_rms 0.197
_refine_ls_abs_structure_details 'Flack H D (1983), Acta Cryst. A39, 876-881'
_refine_ls_abs_structure_Flack 0.02(2)
_refine_ls_extinction_method none
_refine_ls_goodness_of_fit_ref 1.056
_refine_ls_hydrogen_treatment constr
_refine_ls_matrix_type full
_refine_ls_number_parameters 98
_refine_ls_number_reflns 1738
_refine_ls_number_restraints 32
_refine_ls_restrained_S_all 1.049
_refine_ls_R_factor_all 0.0264
_refine_ls_R_factor_gt 0.0262
_refine_ls_shift/su_max 0.000
_refine_ls_shift/su_mean 0.000
_refine_ls_structure_factor_coef Fsqd
_refine_ls_weighting_details 'calc w=1/[\s^2^(Fo^2^)+(0.0550P)^2^+2.9500P] where P=(Fo^2^+2Fc^2^)/3'
_refine_ls_weighting_scheme calc
_refine_ls_wR_factor_gt 0.0742
_refine_ls_wR_factor_ref 0.0750
_reflns_number_gt 1623
_reflns_number_total 1738
_reflns_threshold_expression >2sigma(I)
_cod_data_source_file ic801882p_si_001_1.cif
_cod_data_source_block 1
_cod_original_formula_sum 'C8 H11 N4 Np1 O5'
_cod_database_code 4301324

loop_
_symmetry_equiv_pos_as_xyz
'x, y, z'
'-x, -y, z+1/2'
'x, -y, z+1/2'
'-x, y, z'
'x+1/2, y+1/2, z'
'-x+1/2, -y+1/2, z+1/2'
'x+1/2, -y+1/2, z+1/2'
'-x+1/2, y+1/2, z'

loop_
_atom_site_label
_atom_site_type_symbol
_atom_site_fract_x
_atom_site_fract_y
_atom_site_fract_z
_atom_site_U_iso_or_equiv
_atom_site_adp_type
_atom_site_occupancy
_atom_site_symmetry_multiplicity
_atom_site_calc_flag
_atom_site_refinement_flags
_atom_site_disorder_assembly
_atom_site_disorder_group
Np1 Np 0.5000 0.182204(17) 0.44727(3) 0.02472(9) Uani 1 2 d SD . .
C5 C 0.5000 0.4571(4) 0.447(5) 0.0087(6) Uani 1 2 d SU . .
C4 C 0.5000 0.5989(7) 0.441(3) 0.045(2) Uani 1 2 d SU . .
O3 O 0.5000 -0.0447(5) 0.435(3) 0.0324(19) Uani 1 2 d S A .
N1 N 0.3467(3) 0.1334(5) 0.5366(9) 0.0359(10) Uani 1 1 d . A .
C1 C 0.2976(3) 0.0411(7) 0.450(5) 0.070(3) Uani 1 1 d . . .
H1 H 0.3126 -0.0104 0.3594 0.084 Uiso 1 1 calc R A .
N2 N 0.2174(3) 0.0493(5) 0.5429(9) 0.0351(11) Uani 1 1 d . A .
H2A H 0.1772 -0.0062 0.5381 0.042 Uiso 1 1 calc R . .
C3 C 0.2945(4) 0.2085(7) 0.6394(10) 0.0376(12) Uani 1 1 d U . .
H3A H 0.3114 0.2807 0.6977 0.045 Uiso 1 1 calc R A .
C2 C 0.2142(4) 0.1572(8) 0.6391(11) 0.0411(14) Uani 1 1 d U A .
H2B H 0.1663 0.1895 0.6940 0.049 Uiso 1 1 calc R . .
O4 O 0.5684(2) 0.3988(4) 0.457(3) 0.068(2) Uani 1 1 d U A .
O1 O 0.4731(12) 0.1808(9) 0.6721(15) 0.020(4) Uani 0.50 1 d PDU A -1
O2 O 0.5392(14) 0.1837(11) 0.2288(16) 0.030(4) Uani 0.50 1 d PD A -1

loop_
_atom_site_aniso_label
_atom_site_aniso_U_11
_atom_site_aniso_U_22
_atom_site_aniso_U_33
_atom_site_aniso_U_23
_atom_site_aniso_U_13
_atom_site_aniso_U_12
Np1 0.02218(12) 0.02448(12) 0.02751(15) 0.0006(3) 0.000 0.000
C5 0.0080(9) 0.0094(9) 0.0085(10) -0.0002(10) 0.000 0.000
C4 0.042(3) 0.025(3) 0.069(6) -0.030(6) 0.000 0.000
O3 0.051(2) 0.0192(17) 0.027(5) 0.015(4) 0.000 0.000
N1 0.0254(19) 0.034(2) 0.048(3) -0.004(2) 0.0036(19) -0.0043(17)
C1 0.024(2) 0.042(3) 0.145(8) 0.025(9) 0.011(12) -0.002(2)
N2 0.025(2) 0.035(2) 0.045(3) -0.001(2) -0.0001(19) -0.0058(16)
C3 0.028(3) 0.046(3) 0.039(4) -0.001(3) 0.006(2) -0.004(2)
C2 0.026(2) 0.052(3) 0.045(4) 0.002(3) 0.009(2) 0.000(2)
O4 0.0225(14) 0.0241(14) 0.158(7) 0.012(6) -0.013(7) 0.0027(11)
O1 0.020(4) 0.020(4) 0.020(4) 0.0004(10) 0.0001(10) 0.0011(9)
O2 0.025(8) 0.041(7) 0.025(6) 0.000(3) 0.001(4) -0.005(3)

loop_
_atom_type_symbol
_atom_type_description
_atom_type_scat_dispersion_real
_atom_type_scat_dispersion_imag
_atom_type_scat_source
Np Np -11.4937 4.1493 'International Tables Vol C Tables 4.2.6.8 and 6.1.1.4'
N N 0.0061 0.0033 'International Tables Vol C Tables 4.2.6.8 and 6.1.1.4'
C C 0.0033 0.0016 'International Tables Vol C Tables 4.2.6.8 and 6.1.1.4'
O O 0.0106 0.0060 'International Tables Vol C Tables 4.2.6.8 and 6.1.1.4'
H H 0.0000 0.0000 'International Tables Vol C Tables 4.2.6.8 and 6.1.1.4'

loop_
_geom_angle_atom_site_label_1
_geom_angle_atom_site_label_2
_geom_angle_atom_site_label_3
_geom_angle
_geom_angle_site_symmetry_1
_geom_angle_site_symmetry_3
_geom_angle_publ_flag
O1 Np1 O1 26.6(12) 4_655 . ?
O1 Np1 O2 147.2(6) 4_655 . ?
O1 Np1 O2 173.8(12) . . ?
O1 Np1 O2 173.8(12) 4_655 4_655 ?
O1 Np1 O2 147.2(6) . 4_655 ?
O2 Np1 O2 39.0(14) . 4_655 ?
O1 Np1 O3 91.8(5) 4_655 . ?
O1 Np1 O3 91.8(5) . . ?
O2 Np1 O3 88.3(6) . . ?
O2 Np1 O3 88.3(6) 4_655 . ?
O1 Np1 O4 94.3(6) 4_655 4_655 ?
O1 Np1 O4 83.1(6) . 4_655 ?
O2 Np1 O4 99.3(6) . 4_655 ?
O2 Np1 O4 83.1(6) 4_655 4_655 ?
O3 Np1 O4 155.02(9) . 4_655 ?
O1 Np1 O4 83.1(6) 4_655 . ?
O1 Np1 O4 94.3(6) . . ?
O2 Np1 O4 83.1(6) . . ?
O2 Np1 O4 99.3(6) 4_655 . ?
O3 Np1 O4 155.02(9) . . ?
O4 Np1 O4 49.96(17) 4_655 . ?
O1 Np1 N1 86.9(6) 4_655 . ?
O1 Np1 N1 60.8(6) . . ?
O2 Np1 N1 125.2(7) . . ?
O2 Np1 N1 87.1(7) 4_655 . ?
O3 Np1 N1 78.99(19) . . ?
O4 Np1 N1 77.19(18) 4_655 . ?
O4 Np1 N1 124.9(3) . . ?
O1 Np1 N1 60.8(6) 4_655 4_655 ?
O1 Np1 N1 86.9(6) . 4_655 ?
O2 Np1 N1 87.1(7) . 4_655 ?
O2 Np1 N1 125.2(7) 4_655 4_655 ?
O3 Np1 N1 79.00(19) . 4_655 ?
O4 Np1 N1 124.9(3) 4_655 4_655 ?
O4 Np1 N1 77.19(18) . 4_655 ?
N1 Np1 N1 139.9(3) . 4_655 ?
O1 Np1 C5 90.6(8) 4_655 . ?
O1 Np1 C5 90.6(8) . . ?
O2 Np1 C5 89.4(8) . . ?
O2 Np1 C5 89.4(8) 4_655 . ?
O3 Np1 C5 177.5(7) . . ?
O4 Np1 C5 25.06(10) 4_655 . ?
O4 Np1 C5 25.06(10) . . ?
N1 Np1 C5 101.7(2) . . ?
N1 Np1 C5 101.7(2) 4_655 . ?
O4 C5 O4 119.5(7) 4_655 . ?
O4 C5 C4 120.0(3) 4_655 . ?
O4 C5 C4 120.0(3) . . ?
O4 C5 Np1 60.1(2) 4_655 . ?
O4 C5 Np1 60.1(2) . . ?
C4 C5 Np1 178(3) . . ?
C3 N1 C1 110.8(8) . . ?
C3 N1 Np1 126.4(4) . . ?
C1 N1 Np1 120.9(10) . . ?
N1 C1 N2 100.5(19) . . ?
C2 N2 C1 111.1(9) . . ?
C2 C3 N1 108.0(6) . . ?
C3 C2 N2 107.3(6) . . ?
C5 O4 Np1 94.9(3) . . ?

loop_
_geom_bond_atom_site_label_1
_geom_bond_atom_site_label_2
_geom_bond_distance
_geom_bond_site_symmetry_2
_geom_bond_publ_flag
Np1 O1 1.826(11) 4_655 ?
Np1 O1 1.826(11) . ?
Np1 O2 1.831(11) . ?
Np1 O2 1.831(11) 4_655 ?
Np1 O3 2.402(5) . ?
Np1 O4 2.528(4) 4_655 ?
Np1 O4 2.528(4) . ?
Np1 N1 2.548(5) . ?
Np1 N1 2.548(5) 4_655 ?
Np1 C5 2.906(4) . ?
C5 O4 1.235(5) 4_655 ?
C5 O4 1.235(5) . ?
C5 C4 1.500(9) . ?
N1 C3 1.399(9) . ?
N1 C1 1.42(2) . ?
C1 N2 1.454(18) . ?
N2 C2 1.372(10) . ?
C3 C2 1.365(9) . ?

loop_
_geom_torsion_atom_site_label_1
_geom_torsion_atom_site_label_2
_geom_torsion_atom_site_label_3
_geom_torsion_atom_site_label_4
_geom_torsion
_geom_torsion_site_symmetry_1
_geom_torsion_site_symmetry_2
_geom_torsion_site_symmetry_3
_geom_torsion_site_symmetry_4
_geom_torsion_publ_flag
O1 Np1 C5 O4 -72(2) . . . 4_655 ?
O2 Np1 C5 O4 114(2) . . . 4_655 ?
O4 Np1 C5 O4 -171(4) . . . 4_655 ?
N1 Np1 C5 O4 -12(2) . . . 4_655 ?
N1 Np1 C5 O4 -159(2) 4_655 . . 4_655 ?
O1 Np1 C5 O4 72(2) 4_655 . . . ?
O1 Np1 C5 O4 99(2) . . . . ?
O2 Np1 C5 O4 -75(2) . . . . ?
O2 Np1 C5 O4 -114(2) 4_655 . . . ?
N1 Np1 C5 O4 159(2) . . . . ?
N1 Np1 C5 O4 12(2) 4_655 . . . ?
O1 Np1 N1 C3 60.7(7) 4_655 . . . ?
O1 Np1 N1 C3 54.8(6) . . . . ?
O2 Np1 N1 C3 -126.9(7) . . . . ?
O2 Np1 N1 C3 -118.1(7) 4_655 . . . ?
O4 Np1 N1 C3 -34.4(8) 4_655 . . . ?
O4 Np1 N1 C3 -18.7(9) . . . . ?
C5 Np1 N1 C3 -29.3(9) . . . . ?
O1 Np1 N1 C1 -136.0(11) 4_655 . . . ?
O1 Np1 N1 C1 -141.9(11) . . . . ?
O2 Np1 N1 C1 36.4(12) . . . . ?
O2 Np1 N1 C1 45.3(11) 4_655 . . . ?
O3 Np1 N1 C1 -43.5(12) . . . . ?
O4 Np1 N1 C1 128.9(12) 4_655 . . . ?
O4 Np1 N1 C1 144.6(12) . . . . ?
N1 Np1 N1 C1 -101.4(11) 4_655 . . . ?
C5 Np1 N1 C1 134.0(13) . . . . ?
C3 N1 C1 N2 -13.4(15) . . . . ?
Np1 N1 C1 N2 -179.1(6) . . . . ?
N1 C1 N2 C2 15.0(16) . . . . ?
C1 N1 C3 C2 7.7(14) . . . . ?
Np1 N1 C3 C2 172.4(5) . . . . ?
N1 C3 C2 N2 2.2(9) . . . . ?
C1 N2 C2 C3 -11.2(14) . . . . ?
O4 C5 O4 Np1 9(4) 4_655 . . . ?
O1 Np1 O4 C5 -106(2) 4_655 . . . ?
O1 Np1 O4 C5 -82(2) . . . . ?
O2 Np1 O4 C5 103(2) . . . . ?
O3 Np1 O4 C5 174.2(17) . . . . ?
O4 Np1 O4 C5 -5(2) 4_655 . . . ?
